data_7719633
loop_
_publ_author_name
'Guo, Chi-Xin'
'Eshaghi Malekshah, Rahime'
'Chen, Tzu-Yu'
'Karim, Amir'
'Chu, Yu-Ting'
'Shu, En-De'
'Chiu, Chien-Chih'
'Chien, Ching-Ming'
'Hsu, Sodio C. N.'

_publ_section_title
;
 Organoruthenium(II) complexes with adamantane-thiourea ligands:
 structural and biological insights.
;
_journal_issue 47
_journal_name_full 'Dalton transactions (Cambridge, England : 2003)'
_journal_page_first 17646
_journal_page_last 17661
_journal_paper_doi 10.1039/d5dt01959a
_journal_volume 54
_journal_year 2025
_chemical_formula_moiety 'C28 H44 Cl2 N2 O Ru S'
_chemical_formula_sum 'C28 H44 Cl2 N2 O Ru S'
_chemical_formula_weight 628.68
_space_group_crystal_system trigonal
_space_group_IT_number 148
_space_group_name_Hall '-R 3'
_space_group_name_H-M_alt 'R -3 :H'
_atom_sites_solution_hydrogens mixed
_audit_creation_date 2025-04-30
_audit_creation_method
;
Olex2 1.5
(compiled 2025.04.05 svn.rf049d14d for OlexSys, GUI svn.r7224)
;
_audit_update_record
;
2025-04-30 deposited with the CCDC.	2025-10-08 downloaded from the CCDC.
;
_cell_angle_alpha 90
_cell_angle_beta 90
_cell_angle_gamma 120
_cell_formula_units_Z 18
_cell_length_a 33.1654(4)
_cell_length_b 33.1654(4)
_cell_length_c 14.8970(3)
_cell_measurement_reflns_used 24773
_cell_measurement_temperature 130(2)
_cell_measurement_theta_max 27.1510
_cell_measurement_theta_min 1.9640
_cell_volume 14190.6(4)
_computing_cell_refinement 'CrysAlisPro 1.171.41.123a (Rigaku OD, 2022)'
_computing_data_collection 'CrysAlisPro 1.171.41.123a (Rigaku OD, 2022)'
_computing_data_reduction 'CrysAlisPro 1.171.41.123a (Rigaku OD, 2022)'
_computing_molecular_graphics 'Olex2 1.5 (Dolomanov et al., 2009)'
_computing_publication_material 'Olex2 1.5 (Dolomanov et al., 2009)'
_computing_structure_refinement 'SHELXL 2018/3 (Sheldrick, 2015)'
_computing_structure_solution 'olex2.solve 1.5 (Bourhis et al., 2015)'
_diffrn_ambient_temperature 130(2)
_diffrn_detector_area_resol_mean 10.0000
_diffrn_measured_fraction_theta_full 0.999
_diffrn_measured_fraction_theta_max 0.999
_diffrn_measurement_details
;
List of Runs (angles in degrees, time in seconds):

  # Type    Start    End  Width  t~exp~   \w     \q     \k     \f   Frames
#--------------------------------------------------------------------------
  1  \w    -15.00 100.00   0.50   18.83    --   10.60  77.00-120.00  230
  2  \w    -79.00  36.00   0.50   18.83    --   10.60 -77.00   0.00  230
  3  \w    -27.00 100.00   0.50   18.83    --   10.60  37.00-150.00  254
  4  \w    -20.00  57.00   0.50   18.83    --   10.60  57.00  60.00  154
;
_diffrn_measurement_device 'four-circle diffractometer'
_diffrn_measurement_device_type 'XtaLAB Pro II AFC12 (RINC): Kappa single'
_diffrn_measurement_method '\w scans'
_diffrn_radiation_type MoK\a
_diffrn_radiation_wavelength 0.71073
_diffrn_reflns_av_R_equivalents 0.0244
_diffrn_reflns_av_unetI/netI 0.0186
_diffrn_reflns_Laue_measured_fraction_full 0.999
_diffrn_reflns_Laue_measured_fraction_max 0.999
_diffrn_reflns_limit_h_max 39
_diffrn_reflns_limit_h_min -39
_diffrn_reflns_limit_k_max 39
_diffrn_reflns_limit_k_min -35
_diffrn_reflns_limit_l_max 17
_diffrn_reflns_limit_l_min -17
_diffrn_reflns_number 33587
_diffrn_reflns_point_group_measured_fraction_full 0.999
_diffrn_reflns_point_group_measured_fraction_max 0.999
_diffrn_reflns_theta_full 24.984
_diffrn_reflns_theta_max 24.984
_diffrn_reflns_theta_min 1.540
_exptl_absorpt_coefficient_mu 0.755
_exptl_absorpt_correction_T_max 1.00000
_exptl_absorpt_correction_T_min 0.32468
_exptl_absorpt_correction_type multi-scan
_exptl_absorpt_process_details
;
CrysAlisPro 1.171.41.123a (Rigaku Oxford Diffraction, 2022)
Empirical absorption correction using spherical harmonics,
implemented in SCALE3 ABSPACK scaling algorithm.
;
_exptl_crystal_colour red
_exptl_crystal_colour_primary red
_exptl_crystal_density_diffrn 1.324
_exptl_crystal_description block
_exptl_crystal_F_000 5904
_exptl_crystal_size_max 0.2
_exptl_crystal_size_mid 0.15
_exptl_crystal_size_min 0.15
_refine_diff_density_max 0.283
_refine_diff_density_min -0.349
_refine_diff_density_rms 0.043
_refine_ls_extinction_method none
_refine_ls_goodness_of_fit_ref 1.075
_refine_ls_hydrogen_treatment mixed
_refine_ls_matrix_type full
_refine_ls_number_parameters 327
_refine_ls_number_reflns 5553
_refine_ls_number_restraints 90
_refine_ls_restrained_S_all 1.067
_refine_ls_R_factor_all 0.0231
_refine_ls_R_factor_gt 0.0200
_refine_ls_shift/su_max 0.005
_refine_ls_shift/su_mean 0.000
_refine_ls_structure_factor_coef Fsqd
_refine_ls_weighting_details 'w=1/[\s^2^(Fo^2^)+(0.0238P)^2^+12.6909P] where P=(Fo^2^+2Fc^2^)/3'
_refine_ls_weighting_scheme calc
_refine_ls_wR_factor_gt 0.0493
_refine_ls_wR_factor_ref 0.0504
_reflns_Friedel_coverage 0.000
_reflns_number_gt 5031
_reflns_number_total 5553
_reflns_threshold_expression 'I > 2\s(I)'
_cod_data_source_file d5dt01959a2.cif
_cod_data_source_block k11108-sodio-d_auto
_cod_depositor_comments 'Adding full bibliography for 7719633--7719636.cif.'
_cod_original_sg_symbol_H-M 'R -3'
_cod_database_code 7719633
_shelx_shelxl_version_number 2018/3
_shelx_space_group_comment
;
The symmetry employed for this shelxl refinement is uniquely defined
by the following loop, which should always be used as a source of
symmetry information in preference to the above space-group names.
They are only intended as comments.
;
_olex2_refinement_description
;
1. Fixed Uiso
 At 1.2 times of:
  All C(H) groups, All C(H,H) groups
 At 1.5 times of:
  All C(H,H,H) groups
2. Uiso/Uaniso restraints and constraints
N1 \\sim N2 \\sim Cl1 \\sim Cl2 \\sim S1 \\sim Ru1 \\sim O1: within 3.8A with
sigma of 0.01 and sigma for terminal atoms of 0.02 within 3.8A
3.a Ternary CH refined with riding coordinates:
 C8(H8), C12(H12), C15(H15), C21(H21), C23(H23), C25(H25)
3.b Secondary CH2 refined with riding coordinates:
 C20(H20A,H20B), C22(H22A,H22B), C24(H24A,H24B), C26(H26A,H26B), C27(H27A,
 H27B), C28(H28A,H28B)
3.c Aromatic/amide H refined with riding coordinates:
 C3(H3), C4(H4), C6(H6), C7(H7)
3.d Idealised Me refined as rotating group:
 C1(H1A,H1B,H1C), C9(H9A,H9B,H9C), C10(H10A,H10B,H10C), C13(H13A,H13B,H13C),
 C14(H14A,H14B,H14C), C16(H16A,H16B,H16C), C17(H17A,H17B,H17C)
;
_olex2_submission_special_instructions 'No special instructions were received'
_oxdiff_exptl_absorpt_empirical_details
;
Empirical correction (ABSPACK) includes:
- Absorption correction using spherical harmonics
- Frame scaling
;
_oxdiff_exptl_absorpt_empirical_full_max 2.507
_oxdiff_exptl_absorpt_empirical_full_min 0.765

loop_
_space_group_symop_operation_xyz
'x, y, z'
'-y, x-y, z'
'-x+y, -x, z'
'x+2/3, y+1/3, z+1/3'
'-y+2/3, x-y+1/3, z+1/3'
'-x+y+2/3, -x+1/3, z+1/3'
'x+1/3, y+2/3, z+2/3'
'-y+1/3, x-y+2/3, z+2/3'
'-x+y+1/3, -x+2/3, z+2/3'
'-x, -y, -z'
'y, -x+y, -z'
'x-y, x, -z'
'-x+2/3, -y+1/3, -z+1/3'
'y+2/3, -x+y+1/3, -z+1/3'
'x-y+2/3, x+1/3, -z+1/3'
'-x+1/3, -y+2/3, -z+2/3'
'y+1/3, -x+y+2/3, -z+2/3'
'x-y+1/3, x+2/3, -z+2/3'

loop_
_atom_site_label
_atom_site_type_symbol
_atom_site_fract_x
_atom_site_fract_y
_atom_site_fract_z
_atom_site_U_iso_or_equiv
_atom_site_adp_type
_atom_site_occupancy
_atom_site_site_symmetry_order
_atom_site_calc_flag
_atom_site_refinement_flags_posn
_atom_site_refinement_flags_adp
_atom_site_refinement_flags_occupancy
_atom_site_disorder_assembly
_atom_site_disorder_group
Ru1 Ru 0.66917(2) 0.77869(2) 0.47660(2) 0.01909(5) Uani 1 1 d . U . . .
Cl1 Cl 0.61866(2) 0.73593(2) 0.35194(3) 0.02513(10) Uani 1 1 d . U . . .
Cl2 Cl 0.61777(2) 0.80859(2) 0.51733(3) 0.02302(9) Uani 1 1 d . U . . .
S1 S 0.62726(2) 0.71350(2) 0.57401(3) 0.02819(11) Uani 1 1 d . U . . .
O1 O 0.50698(4) 0.63552(4) 0.42406(8) 0.0302(3) Uani 1 1 d . U . . .
N1 N 0.54574(5) 0.70037(5) 0.51087(9) 0.0208(3) Uani 1 1 d . U . . .
H1 H 0.5610(6) 0.7280(6) 0.5026(11) 0.017(4) Uiso 1 1 d . . . . .
N2 N 0.54203(5) 0.64392(5) 0.60819(9) 0.0274(3) Uani 1 1 d . U . . .
C1 C 0.72694(7) 0.75554(8) 0.31967(14) 0.0496(6) Uani 1 1 d . . . . .
H1A H 0.714118 0.723094 0.338549 0.074 Uiso 1 1 calc R U . . .
H1B H 0.758693 0.767573 0.297156 0.074 Uiso 1 1 calc R U . . .
H1C H 0.707464 0.757199 0.271981 0.074 Uiso 1 1 calc R U . . .
C2 C 0.72778(6) 0.78427(6) 0.39825(12) 0.0312(4) Uani 1 1 d . . . . .
C3 C 0.73071(5) 0.77146(6) 0.48698(12) 0.0291(4) Uani 1 1 d . . . . .
H3 H 0.733357 0.744642 0.497631 0.035 Uiso 1 1 calc R U . . .
C4 C 0.72975(5) 0.79805(6) 0.56102(11) 0.0242(4) Uani 1 1 d . . . . .
H4 H 0.731829 0.788686 0.620302 0.029 Uiso 1 1 calc R U . . .
C5 C 0.72580(5) 0.83794(5) 0.54817(11) 0.0227(4) Uani 1 1 d . . . . .
C6 C 0.72288(5) 0.85079(6) 0.45744(12) 0.0259(4) Uani 1 1 d . . . . .
H6 H 0.720140 0.877546 0.446628 0.031 Uiso 1 1 calc R U . . .
C7 C 0.72399(5) 0.82476(6) 0.38457(12) 0.0300(4) Uani 1 1 d . . . . .
H7 H 0.722192 0.834208 0.325206 0.036 Uiso 1 1 calc R U . . .
C8 C 0.72299(6) 0.86636(6) 0.62464(12) 0.0295(4) Uani 1 1 d . . . . .
H8 H 0.703034 0.879352 0.604332 0.035 Uiso 1 1 calc R U . . .
C9 C 0.77203(7) 0.90774(7) 0.64298(15) 0.0440(5) Uani 1 1 d . . . . .
H9A H 0.784849 0.925483 0.587479 0.066 Uiso 1 1 calc R U . . .
H9B H 0.792281 0.896110 0.664344 0.066 Uiso 1 1 calc R U . . .
H9C H 0.770161 0.927956 0.688775 0.066 Uiso 1 1 calc R U . . .
C10 C 0.70108(7) 0.83809(7) 0.70939(12) 0.0372(5) Uani 1 1 d . . . . .
H10A H 0.670192 0.811834 0.695217 0.056 Uiso 1 1 calc R U . . .
H10B H 0.698121 0.857926 0.754588 0.056 Uiso 1 1 calc R U . . .
H10C H 0.720847 0.826324 0.732898 0.056 Uiso 1 1 calc R U . . .
C11 C 0.56835(6) 0.68326(5) 0.56333(11) 0.0230(4) Uani 1 1 d . . . . .
C12 C 0.56090(6) 0.61571(6) 0.65042(12) 0.0338(4) Uani 1 1 d . . . . .
H12 H 0.533124 0.586996 0.673862 0.041 Uiso 1 1 calc R U . . .
C13 C 0.58238(7) 0.59891(6) 0.58081(14) 0.0397(5) Uani 1 1 d . . . . .
H13A H 0.560329 0.583835 0.531436 0.060 Uiso 1 1 calc R U . . .
H13B H 0.589758 0.576537 0.608373 0.060 Uiso 1 1 calc R U . . .
H13C H 0.610982 0.625483 0.557555 0.060 Uiso 1 1 calc R U . . .
C14 C 0.59234(7) 0.63825(7) 0.73168(13) 0.0436(5) Uani 1 1 d . . . . .
H14A H 0.623927 0.660405 0.711262 0.065 Uiso 1 1 calc R U . . .
H14B H 0.593029 0.614122 0.768527 0.065 Uiso 1 1 calc R U . . .
H14C H 0.580226 0.654680 0.767407 0.065 Uiso 1 1 calc R U . . .
C15 C 0.49199(6) 0.62734(7) 0.62661(13) 0.0354(4) Uani 1 1 d . . . . .
H15 H 0.483280 0.647269 0.590520 0.043 Uiso 1 1 calc R U . . .
C16 C 0.48683(8) 0.63623(8) 0.72548(14) 0.0493(6) Uani 1 1 d . . . . .
H16A H 0.494561 0.616803 0.763118 0.074 Uiso 1 1 calc R U . . .
H16B H 0.454666 0.628467 0.737217 0.074 Uiso 1 1 calc R U . . .
H16C H 0.507972 0.669126 0.739499 0.074 Uiso 1 1 calc R U . . .
C17 C 0.45943(6) 0.57725(7) 0.59874(14) 0.0444(5) Uani 1 1 d . . . . .
H17A H 0.466470 0.572626 0.536985 0.067 Uiso 1 1 calc R U . . .
H17B H 0.427134 0.570516 0.602256 0.067 Uiso 1 1 calc R U . . .
H17C H 0.463656 0.556286 0.638994 0.067 Uiso 1 1 calc R U . . .
C18 C 0.51611(5) 0.67506(5) 0.44044(11) 0.0226(4) Uani 1 1 d . . . . .
C19 C 0.49170(5) 0.69740(5) 0.39207(11) 0.0211(3) Uani 1 1 d . . . . .
C20 C 0.51241(5) 0.74944(5) 0.41009(12) 0.0251(4) Uani 1 1 d . . . . .
H20A H 0.544955 0.766528 0.388304 0.030 Uiso 1 1 calc R U . . .
H20B H 0.512676 0.754808 0.475516 0.030 Uiso 1 1 calc R U . . .
C21 C 0.48394(6) 0.76785(6) 0.36273(13) 0.0327(4) Uani 1 1 d . . . . .
H21 H 0.497910 0.801857 0.375413 0.039 Uiso 1 1 calc R U . . .
C22 C 0.48446(6) 0.76043(6) 0.26250(13) 0.0351(4) Uani 1 1 d . . . . .
H22A H 0.516861 0.777764 0.239990 0.042 Uiso 1 1 calc R U . . .
H22B H 0.466229 0.772462 0.231433 0.042 Uiso 1 1 calc R U . . .
C23 C 0.46363(6) 0.70876(6) 0.24240(12) 0.0316(4) Uani 1 1 d . . . . .
H23 H 0.464047 0.704141 0.176138 0.038 Uiso 1 1 calc R U . . .
C24 C 0.41316(6) 0.68226(6) 0.27646(13) 0.0339(4) Uani 1 1 d . . . . .
H24A H 0.394415 0.693623 0.245154 0.041 Uiso 1 1 calc R U . . .
H24B H 0.399346 0.648624 0.263611 0.041 Uiso 1 1 calc R U . . .
C25 C 0.41249(6) 0.68974(6) 0.37669(13) 0.0316(4) Uani 1 1 d . . . . .
H25 H 0.379586 0.672643 0.398604 0.038 Uiso 1 1 calc R U . . .
C26 C 0.44066(5) 0.67132(6) 0.42533(12) 0.0279(4) Uani 1 1 d . . . . .
H26A H 0.426760 0.637561 0.413705 0.034 Uiso 1 1 calc R U . . .
H26B H 0.439816 0.675865 0.490839 0.034 Uiso 1 1 calc R U . . .
C27 C 0.49185(6) 0.68995(6) 0.28963(11) 0.0275(4) Uani 1 1 d . . . . .
H27A H 0.524258 0.706309 0.267019 0.033 Uiso 1 1 calc R U . . .
H27B H 0.478115 0.656337 0.276571 0.033 Uiso 1 1 calc R U . . .
C28 C 0.43367(6) 0.74182(6) 0.39685(14) 0.0372(5) Uani 1 1 d . . . . .
H28A H 0.415250 0.753921 0.366778 0.045 Uiso 1 1 calc R U . . .
H28B H 0.433070 0.746644 0.462307 0.045 Uiso 1 1 calc R U . . .

loop_
_atom_site_aniso_label
_atom_site_aniso_U_11
_atom_site_aniso_U_22
_atom_site_aniso_U_33
_atom_site_aniso_U_23
_atom_site_aniso_U_13
_atom_site_aniso_U_12
Ru1 0.01715(7) 0.02093(8) 0.01916(8) 0.00332(5) 0.00255(5) 0.00949(6)
Cl1 0.0244(2) 0.0282(2) 0.0210(2) 0.00104(17) 0.00096(16) 0.01183(17)
Cl2 0.01963(19) 0.0251(2) 0.0255(2) -0.00134(16) 0.00128(16) 0.01205(16)
S1 0.0220(2) 0.0294(2) 0.0294(2) 0.01252(19) -0.00046(18) 0.01009(18)
O1 0.0364(7) 0.0224(6) 0.0336(7) -0.0002(5) -0.0007(6) 0.0160(5)
N1 0.0200(7) 0.0176(7) 0.0214(7) 0.0053(6) 0.0023(6) 0.0069(6)
N2 0.0249(7) 0.0287(8) 0.0274(8) 0.0132(6) 0.0050(6) 0.0126(6)
C1 0.0375(11) 0.0668(15) 0.0443(13) -0.0164(11) 0.0083(10) 0.0259(11)
C2 0.0179(8) 0.0390(10) 0.0328(10) -0.0035(8) 0.0063(7) 0.0113(8)
C3 0.0197(8) 0.0319(9) 0.0399(11) -0.0011(8) 0.0028(8) 0.0160(8)
C4 0.0176(8) 0.0293(9) 0.0269(9) 0.0042(7) -0.0005(7) 0.0127(7)
C5 0.0146(8) 0.0237(8) 0.0271(9) 0.0004(7) -0.0011(7) 0.0076(7)
C6 0.0170(8) 0.0233(8) 0.0310(10) 0.0069(7) 0.0007(7) 0.0053(7)
C7 0.0184(8) 0.0368(10) 0.0238(9) 0.0082(8) 0.0057(7) 0.0055(8)
C8 0.0272(9) 0.0317(9) 0.0344(10) -0.0053(8) -0.0066(8) 0.0185(8)
C9 0.0403(11) 0.0338(11) 0.0550(13) -0.0138(10) -0.0101(10) 0.0163(9)
C10 0.0398(11) 0.0510(12) 0.0282(10) -0.0071(9) -0.0031(9) 0.0283(10)
C11 0.0269(9) 0.0240(9) 0.0190(8) 0.0035(7) 0.0040(7) 0.0135(7)
C12 0.0320(10) 0.0320(10) 0.0352(11) 0.0165(8) 0.0016(8) 0.0145(8)
C13 0.0398(11) 0.0325(10) 0.0500(13) 0.0012(9) -0.0081(9) 0.0205(9)
C14 0.0535(13) 0.0518(12) 0.0282(10) 0.0146(9) -0.0019(9) 0.0283(11)
C15 0.0281(10) 0.0413(11) 0.0369(11) 0.0197(9) 0.0123(8) 0.0173(9)
C16 0.0559(13) 0.0506(13) 0.0455(13) 0.0206(11) 0.0259(11) 0.0297(11)
C17 0.0280(10) 0.0439(12) 0.0503(13) 0.0179(10) 0.0063(9) 0.0098(9)
C18 0.0226(8) 0.0223(9) 0.0218(9) 0.0039(7) 0.0066(7) 0.0104(7)
C19 0.0184(8) 0.0199(8) 0.0236(9) 0.0001(7) -0.0012(7) 0.0086(7)
C20 0.0198(8) 0.0204(8) 0.0334(10) -0.0042(7) -0.0057(7) 0.0089(7)
C21 0.0279(9) 0.0209(9) 0.0505(12) -0.0062(8) -0.0142(9) 0.0129(8)
C22 0.0264(9) 0.0290(10) 0.0463(12) 0.0065(9) -0.0091(8) 0.0112(8)
C23 0.0344(10) 0.0338(10) 0.0257(9) -0.0012(8) -0.0075(8) 0.0164(8)
C24 0.0258(9) 0.0289(9) 0.0418(11) -0.0030(8) -0.0115(8) 0.0098(8)
C25 0.0162(8) 0.0318(10) 0.0439(11) -0.0012(8) -0.0003(8) 0.0098(7)
C26 0.0209(8) 0.0268(9) 0.0298(10) 0.0017(8) 0.0024(7) 0.0072(7)
C27 0.0304(9) 0.0265(9) 0.0256(9) -0.0021(7) 0.0001(8) 0.0142(8)
C28 0.0322(10) 0.0397(11) 0.0482(12) -0.0102(9) -0.0100(9) 0.0243(9)

loop_
_atom_type_symbol
_atom_type_description
_atom_type_scat_dispersion_real
_atom_type_scat_dispersion_imag
_atom_type_scat_source
C C 0.0033 0.0016 'International Tables Vol C Tables 4.2.6.8 and 6.1.1.4'
H H 0.0000 0.0000 'International Tables Vol C Tables 4.2.6.8 and 6.1.1.4'
Cl Cl 0.1484 0.1585 'International Tables Vol C Tables 4.2.6.8 and 6.1.1.4'
N N 0.0061 0.0033 'International Tables Vol C Tables 4.2.6.8 and 6.1.1.4'
O O 0.0106 0.0060 'International Tables Vol C Tables 4.2.6.8 and 6.1.1.4'
Ru Ru -1.2594 0.8363 'International Tables Vol C Tables 4.2.6.8 and 6.1.1.4'
S S 0.1246 0.1234 'International Tables Vol C Tables 4.2.6.8 and 6.1.1.4'

loop_
_geom_angle_atom_site_label_1
_geom_angle_atom_site_label_2
_geom_angle_atom_site_label_3
_geom_angle
_geom_angle_site_symmetry_1
_geom_angle_site_symmetry_3
_geom_angle_publ_flag
Cl1 Ru1 Cl2 90.533(14) . . ?
S1 Ru1 Cl1 90.955(15) . . ?
S1 Ru1 Cl2 90.467(15) . . ?
C2 Ru1 Cl1 88.04(5) . . ?
C2 Ru1 Cl2 150.20(5) . . ?
C2 Ru1 S1 119.31(5) . . ?
C2 Ru1 C5 81.83(6) . . ?
C3 Ru1 Cl1 113.67(5) . . ?
C3 Ru1 Cl2 155.75(5) . . ?
C3 Ru1 S1 90.60(5) . . ?
C3 Ru1 C2 37.55(7) . . ?
C3 Ru1 C4 38.14(6) . . ?
C3 Ru1 C5 68.59(6) . . ?
C3 Ru1 C7 67.80(7) . . ?
C4 Ru1 Cl1 151.63(4) . . ?
C4 Ru1 Cl2 117.77(4) . . ?
C4 Ru1 S1 87.12(4) . . ?
C4 Ru1 C2 68.56(6) . . ?
C4 Ru1 C5 37.48(6) . . ?
C4 Ru1 C7 80.40(6) . . ?
C5 Ru1 Cl1 157.64(4) . . ?
C5 Ru1 Cl2 88.53(4) . . ?
C5 Ru1 S1 111.39(4) . . ?
C6 Ru1 Cl1 119.30(5) . . ?
C6 Ru1 Cl2 86.57(5) . . ?
C6 Ru1 S1 149.59(5) . . ?
C6 Ru1 C2 68.46(7) . . ?
C6 Ru1 C3 80.35(6) . . ?
C6 Ru1 C4 67.86(6) . . ?
C6 Ru1 C5 38.34(6) . . ?
C6 Ru1 C7 37.53(6) . . ?
C7 Ru1 Cl1 91.06(5) . . ?
C7 Ru1 Cl2 112.29(5) . . ?
C7 Ru1 S1 157.13(5) . . ?
C7 Ru1 C2 38.04(7) . . ?
C7 Ru1 C5 68.77(6) . . ?
C11 S1 Ru1 117.02(6) . . ?
C11 N1 H1 113.0(12) . . ?
C11 N1 C18 122.71(14) . . ?
C18 N1 H1 115.0(12) . . ?
C11 N2 C12 123.27(14) . . ?
C11 N2 C15 121.18(14) . . ?
C15 N2 C12 115.33(13) . . ?
H1A C1 H1B 109.5 . . ?
H1A C1 H1C 109.5 . . ?
H1B C1 H1C 109.5 . . ?
C2 C1 H1A 109.5 . . ?
C2 C1 H1B 109.5 . . ?
C2 C1 H1C 109.5 . . ?
C1 C2 Ru1 128.82(13) . . ?
C3 C2 Ru1 70.52(9) . . ?
C3 C2 C1 121.57(18) . . ?
C3 C2 C7 118.10(16) . . ?
C7 C2 Ru1 70.34(9) . . ?
C7 C2 C1 120.30(17) . . ?
Ru1 C3 H3 130.2 . . ?
C2 C3 Ru1 71.93(10) . . ?
C2 C3 H3 119.5 . . ?
C2 C3 C4 121.02(16) . . ?
C4 C3 Ru1 70.98(9) . . ?
C4 C3 H3 119.5 . . ?
Ru1 C4 H4 130.4 . . ?
C3 C4 Ru1 70.88(9) . . ?
C3 C4 H4 119.4 . . ?
C5 C4 Ru1 72.09(9) . . ?
C5 C4 C3 121.27(16) . . ?
C5 C4 H4 119.4 . . ?
C4 C5 Ru1 70.43(9) . . ?
C4 C5 C6 117.35(15) . . ?
C4 C5 C8 123.24(15) . . ?
C6 C5 Ru1 69.78(9) . . ?
C6 C5 C8 119.37(15) . . ?
C8 C5 Ru1 129.16(11) . . ?
Ru1 C6 H6 130.0 . . ?
C5 C6 Ru1 71.89(9) . . ?
C5 C6 H6 119.3 . . ?
C7 C6 Ru1 71.49(9) . . ?
C7 C6 C5 121.42(16) . . ?
C7 C6 H6 119.3 . . ?
Ru1 C7 H7 130.5 . . ?
C2 C7 Ru1 71.62(9) . . ?
C2 C7 H7 119.6 . . ?
C6 C7 Ru1 70.98(9) . . ?
C6 C7 C2 120.84(16) . . ?
C6 C7 H7 119.6 . . ?
C5 C8 H8 107.5 . . ?
C5 C8 C9 108.81(14) . . ?
C5 C8 C10 113.59(15) . . ?
C9 C8 H8 107.5 . . ?
C10 C8 H8 107.5 . . ?
C10 C8 C9 111.57(16) . . ?
C8 C9 H9A 109.5 . . ?
C8 C9 H9B 109.5 . . ?
C8 C9 H9C 109.5 . . ?
H9A C9 H9B 109.5 . . ?
H9A C9 H9C 109.5 . . ?
H9B C9 H9C 109.5 . . ?
C8 C10 H10A 109.5 . . ?
C8 C10 H10B 109.5 . . ?
C8 C10 H10C 109.5 . . ?
H10A C10 H10B 109.5 . . ?
H10A C10 H10C 109.5 . . ?
H10B C10 H10C 109.5 . . ?
N1 C11 S1 120.58(12) . . ?
N2 C11 S1 121.89(12) . . ?
N2 C11 N1 117.43(14) . . ?
N2 C12 H12 105.5 . . ?
N2 C12 C13 111.25(14) . . ?
N2 C12 C14 115.02(15) . . ?
C13 C12 H12 105.5 . . ?
C13 C12 C14 113.04(16) . . ?
C14 C12 H12 105.5 . . ?
C12 C13 H13A 109.5 . . ?
C12 C13 H13B 109.5 . . ?
C12 C13 H13C 109.5 . . ?
H13A C13 H13B 109.5 . . ?
H13A C13 H13C 109.5 . . ?
H13B C13 H13C 109.5 . . ?
C12 C14 H14A 109.5 . . ?
C12 C14 H14B 109.5 . . ?
C12 C14 H14C 109.5 . . ?
H14A C14 H14B 109.5 . . ?
H14A C14 H14C 109.5 . . ?
H14B C14 H14C 109.5 . . ?
N2 C15 H15 107.1 . . ?
N2 C15 C16 108.53(16) . . ?
N2 C15 C17 113.90(16) . . ?
C16 C15 H15 107.1 . . ?
C17 C15 H15 107.1 . . ?
C17 C15 C16 112.81(16) . . ?
C15 C16 H16A 109.5 . . ?
C15 C16 H16B 109.5 . . ?
C15 C16 H16C 109.5 . . ?
H16A C16 H16B 109.5 . . ?
H16A C16 H16C 109.5 . . ?
H16B C16 H16C 109.5 . . ?
C15 C17 H17A 109.5 . . ?
C15 C17 H17B 109.5 . . ?
C15 C17 H17C 109.5 . . ?
H17A C17 H17B 109.5 . . ?
H17A C17 H17C 109.5 . . ?
H17B C17 H17C 109.5 . . ?
O1 C18 N1 121.41(15) . . ?
O1 C18 C19 121.59(15) . . ?
N1 C18 C19 116.66(13) . . ?
C18 C19 C20 114.69(13) . . ?
C18 C19 C26 105.98(13) . . ?
C18 C19 C27 110.11(13) . . ?
C20 C19 C26 108.86(13) . . ?
C20 C19 C27 108.56(13) . . ?
C27 C19 C26 108.46(13) . . ?
C19 C20 H20A 109.5 . . ?
C19 C20 H20B 109.5 . . ?
C19 C20 C21 110.56(13) . . ?
H20A C20 H20B 108.1 . . ?
C21 C20 H20A 109.5 . . ?
C21 C20 H20B 109.5 . . ?
C20 C21 H21 109.4 . . ?
C20 C21 C28 109.72(15) . . ?
C22 C21 C20 109.31(15) . . ?
C22 C21 H21 109.4 . . ?
C22 C21 C28 109.46(14) . . ?
C28 C21 H21 109.4 . . ?
C21 C22 H22A 109.7 . . ?
C21 C22 H22B 109.7 . . ?
C21 C22 C23 109.94(15) . . ?
H22A C22 H22B 108.2 . . ?
C23 C22 H22A 109.7 . . ?
C23 C22 H22B 109.7 . . ?
C22 C23 H23 109.5 . . ?
C22 C23 C24 109.27(15) . . ?
C22 C23 C27 110.02(14) . . ?
C24 C23 H23 109.5 . . ?
C27 C23 H23 109.5 . . ?
C27 C23 C24 109.16(15) . . ?
C23 C24 H24A 109.8 . . ?
C23 C24 H24B 109.8 . . ?
H24A C24 H24B 108.2 . . ?
C25 C24 C23 109.44(14) . . ?
C25 C24 H24A 109.8 . . ?
C25 C24 H24B 109.8 . . ?
C24 C25 H25 109.3 . . ?
C24 C25 C26 109.84(14) . . ?
C24 C25 C28 109.95(15) . . ?
C26 C25 H25 109.3 . . ?
C26 C25 C28 109.24(14) . . ?
C28 C25 H25 109.3 . . ?
C19 C26 H26A 109.7 . . ?
C19 C26 H26B 109.7 . . ?
C25 C26 C19 109.93(13) . . ?
C25 C26 H26A 109.7 . . ?
C25 C26 H26B 109.7 . . ?
H26A C26 H26B 108.2 . . ?
C19 C27 H27A 109.7 . . ?
C19 C27 H27B 109.7 . . ?
C23 C27 C19 109.69(14) . . ?
C23 C27 H27A 109.7 . . ?
C23 C27 H27B 109.7 . . ?
H27A C27 H27B 108.2 . . ?
C21 C28 C25 109.05(14) . . ?
C21 C28 H28A 109.9 . . ?
C21 C28 H28B 109.9 . . ?
C25 C28 H28A 109.9 . . ?
C25 C28 H28B 109.9 . . ?
H28A C28 H28B 108.3 . . ?

loop_
_geom_bond_atom_site_label_1
_geom_bond_atom_site_label_2
_geom_bond_distance
_geom_bond_site_symmetry_2
_geom_bond_publ_flag
Ru1 Cl1 2.4270(4) . ?
Ru1 Cl2 2.4389(4) . ?
Ru1 S1 2.3889(4) . ?
Ru1 C2 2.1943(16) . ?
Ru1 C3 2.1760(16) . ?
Ru1 C4 2.1772(16) . ?
Ru1 C5 2.1988(16) . ?
Ru1 C6 2.1709(16) . ?
Ru1 C7 2.1775(16) . ?
S1 C11 1.6998(17) . ?
O1 C18 1.2143(19) . ?
N1 H1 0.804(17) . ?
N1 C11 1.386(2) . ?
N1 C18 1.395(2) . ?
N2 C11 1.331(2) . ?
N2 C12 1.499(2) . ?
N2 C15 1.490(2) . ?
C1 H1A 0.9800 . ?
C1 H1B 0.9800 . ?
C1 H1C 0.9800 . ?
C1 C2 1.501(3) . ?
C2 C3 1.407(2) . ?
C2 C7 1.425(3) . ?
C3 H3 0.9500 . ?
C3 C4 1.422(2) . ?
C4 H4 0.9500 . ?
C4 C5 1.406(2) . ?
C5 C6 1.435(2) . ?
C5 C8 1.511(2) . ?
C6 H6 0.9500 . ?
C6 C7 1.399(2) . ?
C7 H7 0.9500 . ?
C8 H8 1.0000 . ?
C8 C9 1.540(2) . ?
C8 C10 1.523(3) . ?
C9 H9A 0.9800 . ?
C9 H9B 0.9800 . ?
C9 H9C 0.9800 . ?
C10 H10A 0.9800 . ?
C10 H10B 0.9800 . ?
C10 H10C 0.9800 . ?
C12 H12 1.0000 . ?
C12 C13 1.513(3) . ?
C12 C14 1.527(3) . ?
C13 H13A 0.9800 . ?
C13 H13B 0.9800 . ?
C13 H13C 0.9800 . ?
C14 H14A 0.9800 . ?
C14 H14B 0.9800 . ?
C14 H14C 0.9800 . ?
C15 H15 1.0000 . ?
C15 C16 1.528(3) . ?
C15 C17 1.518(3) . ?
C16 H16A 0.9800 . ?
C16 H16B 0.9800 . ?
C16 H16C 0.9800 . ?
C17 H17A 0.9800 . ?
C17 H17B 0.9800 . ?
C17 H17C 0.9800 . ?
C18 C19 1.524(2) . ?
C19 C20 1.529(2) . ?
C19 C26 1.548(2) . ?
C19 C27 1.546(2) . ?
C20 H20A 0.9900 . ?
C20 H20B 0.9900 . ?
C20 C21 1.529(2) . ?
C21 H21 1.0000 . ?
C21 C22 1.515(3) . ?
C21 C28 1.531(3) . ?
C22 H22A 0.9900 . ?
C22 H22B 0.9900 . ?
C22 C23 1.523(2) . ?
C23 H23 1.0000 . ?
C23 C24 1.536(2) . ?
C23 C27 1.531(2) . ?
C24 H24A 0.9900 . ?
C24 H24B 0.9900 . ?
C24 C25 1.515(3) . ?
C25 H25 1.0000 . ?
C25 C26 1.530(2) . ?
C25 C28 1.534(2) . ?
C26 H26A 0.9900 . ?
C26 H26B 0.9900 . ?
C27 H27A 0.9900 . ?
C27 H27B 0.9900 . ?
C28 H28A 0.9900 . ?
C28 H28B 0.9900 . ?

loop_
_geom_torsion_atom_site_label_1
_geom_torsion_atom_site_label_2
_geom_torsion_atom_site_label_3
_geom_torsion_atom_site_label_4
_geom_torsion
_geom_torsion_site_symmetry_1
_geom_torsion_site_symmetry_2
_geom_torsion_site_symmetry_3
_geom_torsion_site_symmetry_4
_geom_torsion_publ_flag
Ru1 S1 C11 N1 -10.08(15) . . . . ?
Ru1 S1 C11 N2 173.61(11) . . . . ?
Ru1 C2 C3 C4 -53.40(14) . . . . ?
Ru1 C2 C7 C6 53.25(14) . . . . ?
Ru1 C3 C4 C5 -53.75(13) . . . . ?
Ru1 C4 C5 C6 -53.35(12) . . . . ?
Ru1 C4 C5 C8 124.63(15) . . . . ?
Ru1 C5 C6 C7 -53.76(14) . . . . ?
Ru1 C5 C8 C9 -172.95(12) . . . . ?
Ru1 C5 C8 C10 62.13(19) . . . . ?
Ru1 C6 C7 C2 -53.54(14) . . . . ?
O1 C18 C19 C20 -171.08(15) . . . . ?
O1 C18 C19 C26 68.81(18) . . . . ?
O1 C18 C19 C27 -48.3(2) . . . . ?
N1 C18 C19 C20 15.5(2) . . . . ?
N1 C18 C19 C26 -104.60(15) . . . . ?
N1 C18 C19 C27 138.30(14) . . . . ?
C1 C2 C3 Ru1 -124.27(16) . . . . ?
C1 C2 C3 C4 -177.67(16) . . . . ?
C1 C2 C7 Ru1 124.21(16) . . . . ?
C1 C2 C7 C6 177.46(16) . . . . ?
C2 C3 C4 Ru1 53.84(14) . . . . ?
C2 C3 C4 C5 0.1(2) . . . . ?
C3 C2 C7 Ru1 -53.69(13) . . . . ?
C3 C2 C7 C6 -0.4(2) . . . . ?
C3 C4 C5 Ru1 53.20(13) . . . . ?
C3 C4 C5 C6 -0.1(2) . . . . ?
C3 C4 C5 C8 177.84(15) . . . . ?
C4 C5 C6 Ru1 53.67(12) . . . . ?
C4 C5 C6 C7 -0.1(2) . . . . ?
C4 C5 C8 C9 96.07(19) . . . . ?
C4 C5 C8 C10 -28.9(2) . . . . ?
C5 C6 C7 Ru1 53.94(13) . . . . ?
C5 C6 C7 C2 0.4(2) . . . . ?
C6 C5 C8 C9 -85.99(18) . . . . ?
C6 C5 C8 C10 149.08(15) . . . . ?
C7 C2 C3 Ru1 53.61(13) . . . . ?
C7 C2 C3 C4 0.2(2) . . . . ?
C8 C5 C6 Ru1 -124.40(14) . . . . ?
C8 C5 C6 C7 -178.16(15) . . . . ?
C11 N1 C18 O1 3.4(2) . . . . ?
C11 N1 C18 C19 176.78(14) . . . . ?
C11 N2 C12 C13 -60.7(2) . . . . ?
C11 N2 C12 C14 69.4(2) . . . . ?
C11 N2 C15 C16 -105.16(18) . . . . ?
C11 N2 C15 C17 128.28(17) . . . . ?
C12 N2 C11 S1 -17.8(2) . . . . ?
C12 N2 C11 N1 165.82(15) . . . . ?
C12 N2 C15 C16 69.65(19) . . . . ?
C12 N2 C15 C17 -56.9(2) . . . . ?
C15 N2 C11 S1 156.62(14) . . . . ?
C15 N2 C11 N1 -19.8(2) . . . . ?
C15 N2 C12 C13 124.57(16) . . . . ?
C15 N2 C12 C14 -105.27(18) . . . . ?
C18 N1 C11 S1 124.14(14) . . . . ?
C18 N1 C11 N2 -59.4(2) . . . . ?
C18 C19 C20 C21 -176.95(14) . . . . ?
C18 C19 C26 C25 -177.16(14) . . . . ?
C18 C19 C27 C23 175.12(13) . . . . ?
C19 C20 C21 C22 -60.33(18) . . . . ?
C19 C20 C21 C28 59.71(19) . . . . ?
C20 C19 C26 C25 59.00(18) . . . . ?
C20 C19 C27 C23 -58.57(17) . . . . ?
C20 C21 C22 C23 59.67(18) . . . . ?
C20 C21 C28 C25 -60.16(19) . . . . ?
C21 C22 C23 C24 60.07(18) . . . . ?
C21 C22 C23 C27 -59.76(19) . . . . ?
C22 C21 C28 C25 59.79(19) . . . . ?
C22 C23 C24 C25 -59.47(19) . . . . ?
C22 C23 C27 C19 59.17(19) . . . . ?
C23 C24 C25 C26 -60.54(18) . . . . ?
C23 C24 C25 C28 59.69(18) . . . . ?
C24 C23 C27 C19 -60.73(18) . . . . ?
C24 C25 C26 C19 60.08(18) . . . . ?
C24 C25 C28 C21 -59.80(18) . . . . ?
C26 C19 C20 C21 -58.44(18) . . . . ?
C26 C19 C27 C23 59.56(17) . . . . ?
C26 C25 C28 C21 60.80(19) . . . . ?
C27 C19 C20 C21 59.44(17) . . . . ?
C27 C19 C26 C25 -58.95(17) . . . . ?
C27 C23 C24 C25 60.88(18) . . . . ?
C28 C21 C22 C23 -60.53(18) . . . . ?
C28 C25 C26 C19 -60.58(19) . . . . ?

loop_
_smtbx_masks_void_nr
_smtbx_masks_void_average_x
_smtbx_masks_void_average_y
_smtbx_masks_void_average_z
_smtbx_masks_void_volume
_smtbx_masks_void_count_electrons
_smtbx_masks_void_content
1 0.000 0.000 0.000 482.7 47.6 ?
2 0.025 0.300 0.730 10.2 0.0 ?
3 0.033 0.392 0.397 10.2 0.0 ?
4 -0.033 0.608 0.603 10.2 0.0 ?
5 -0.025 0.700 0.270 10.2 0.0 ?
6 0.333 0.667 0.667 482.7 47.6 ?
7 0.059 0.692 0.937 10.2 0.0 ?
8 0.275 0.975 0.730 10.2 0.0 ?
9 0.300 0.275 0.270 10.2 0.0 ?
10 0.308 0.367 0.937 10.2 0.0 ?
11 0.359 0.967 0.397 10.2 0.0 ?
12 0.367 0.059 0.063 10.2 0.0 ?
13 0.667 0.333 0.333 482.7 47.6 ?
14 0.392 0.359 0.603 10.2 0.0 ?
15 0.608 0.641 0.397 10.2 0.0 ?
16 0.633 0.941 0.937 10.2 0.0 ?
17 0.641 0.033 0.603 10.2 0.0 ?
18 0.692 0.633 0.063 10.2 0.0 ?
19 0.700 0.725 0.730 10.2 0.0 ?
20 0.725 0.025 0.270 10.2 0.0 ?
21 0.941 0.308 0.063 10.2 0.0 ?
